data_4510437
loop_
_publ_author_name
'Adalder, Tapas Kumar'
'Dastidar, Parthasarathi'

_publ_section_title
;
 Crystal Engineering Approach toward Selective Formation of an Asymmetric
 Supramolecular Synthon in Primary Ammonium Monocarboxylate (PAM) Salts
 and Their Gelation Studies
;
_journal_issue 5
_journal_name_full 'Crystal Growth &amp; Design'
_journal_page_first 2254
_journal_paper_doi 10.1021/cg401863s
_journal_volume 14
_journal_year 2014
_chemical_absolute_configuration R
_chemical_formula_moiety 'C8 H4 N O4, C8 H12 N'
_chemical_formula_sum 'C16 H16 N2 O4'
_chemical_formula_weight 300.31
_chemical_name_systematic
; 
 ? 
;
_space_group_IT_number 19
_symmetry_cell_setting orthorhombic
_symmetry_space_group_name_Hall 'P 2ac 2ab'
_symmetry_space_group_name_H-M 'P 21 21 21'
_atom_sites_solution_hydrogens geom
_atom_sites_solution_primary direct
_atom_sites_solution_secondary difmap
_audit_creation_method SHELXL-97
_cell_angle_alpha 90.00
_cell_angle_beta 90.00
_cell_angle_gamma 90.00
_cell_formula_units_Z 4
_cell_length_a 6.8857(5)
_cell_length_b 12.8536(9)
_cell_length_c 18.8943(14)
_cell_measurement_temperature 296(2)
_cell_volume 1672.3(2)
_computing_cell_refinement 'BRUKER APEX II'
_computing_data_collection 'BRUKER APEX II'
_computing_data_reduction 'BRUKER APEX II'
_computing_molecular_graphics 'MERCURY 3.1, PLATON'
_computing_publication_material 'MERCURY 3.1, PLATON'
_computing_structure_refinement 'SHELXL-97 (Sheldrick, 1997)'
_computing_structure_solution 'SHELXS-97 (Sheldrick, 1990)'
_diffrn_ambient_temperature 296(2)
_diffrn_measured_fraction_theta_full 0.999
_diffrn_measured_fraction_theta_max 0.999
_diffrn_measurement_device_type 'BRUKER CCD AREA DETECTOR'
_diffrn_measurement_method 'PHI-OMEGA SCAN'
_diffrn_radiation_monochromator graphite
_diffrn_radiation_source 'fine-focus sealed tube'
_diffrn_radiation_type MoK\a
_diffrn_radiation_wavelength 0.71073
_diffrn_reflns_av_R_equivalents 0.0247
_diffrn_reflns_av_sigmaI/netI 0.0157
_diffrn_reflns_limit_h_max 8
_diffrn_reflns_limit_h_min -8
_diffrn_reflns_limit_k_max 15
_diffrn_reflns_limit_k_min -15
_diffrn_reflns_limit_l_max 21
_diffrn_reflns_limit_l_min -23
_diffrn_reflns_number 21421
_diffrn_reflns_theta_full 26.00
_diffrn_reflns_theta_max 26.00
_diffrn_reflns_theta_min 1.92
_exptl_absorpt_coefficient_mu 0.087
_exptl_absorpt_correction_T_max 0.9711
_exptl_absorpt_correction_T_min 0.9546
_exptl_absorpt_correction_type multi-scan
_exptl_absorpt_process_details SADABS
_exptl_crystal_colour COLOURLESS
_exptl_crystal_density_diffrn 1.193
_exptl_crystal_density_method 'not measured'
_exptl_crystal_description BLOCK
_exptl_crystal_F_000 632
_exptl_crystal_size_max 0.54
_exptl_crystal_size_mid 0.42
_exptl_crystal_size_min 0.34
_refine_diff_density_max 0.265
_refine_diff_density_min -0.269
_refine_diff_density_rms 0.103
_refine_ls_abs_structure_details 'Flack H D (1983), Acta Cryst. A39, 876-881'
_refine_ls_extinction_method none
_refine_ls_goodness_of_fit_ref 0.864
_refine_ls_hydrogen_treatment mixed
_refine_ls_matrix_type full
_refine_ls_number_parameters 207
_refine_ls_number_reflns 3270
_refine_ls_number_restraints 2
_refine_ls_restrained_S_all 0.872
_refine_ls_R_factor_all 0.0599
_refine_ls_R_factor_gt 0.0447
_refine_ls_shift/su_max 0.001
_refine_ls_shift/su_mean 0.000
_refine_ls_structure_factor_coef Fsqd
_refine_ls_weighting_details 'calc w=1/[\s^2^(Fo^2^)+(0.1303P)^2^+0.3100P] where P=(Fo^2^+2Fc^2^)/3'
_refine_ls_weighting_scheme calc
_refine_ls_wR_factor_gt 0.1355
_refine_ls_wR_factor_ref 0.1623
_reflns_number_gt 2784
_reflns_number_total 3270
_reflns_threshold_expression >2sigma(I)
_cod_data_source_file cg401863s_si_002.cif
_cod_data_source_block TA18150H_om
_cod_depositor_comments
;
The following automatic conversions were performed:

'_symmetry_cell_setting' value 'ORTHORHOMBIC' changed to
'orthorhombic' according to
/usr/data/users/saulius/crontab/automatic-downloads/rss-feeds/ACS/lib/dictionaries/cif_core.dic
dictionary named 'cif_core.dic' version 2.4.2 from
2011-04-26.

'_exptl_absorpt_correction_type' value 'MULTI-SCAN'
changed to 'multi-scan' according to
/usr/data/users/saulius/crontab/automatic-downloads/rss-feeds/ACS/lib/dictionaries/cif_core.dic
dictionary named 'cif_core.dic' version 2.4.2 from 2011-04-26.

Automatic conversion script
Id: cif_fix_values 2281 2013-09-26 08:29:07Z andrius 

 Adding full bibliography for 4510410--4510441.cif.
;
_cod_database_code 4510437

loop_
_symmetry_equiv_pos_as_xyz
'x, y, z'
'-x+1/2, -y, z+1/2'
'-x, y+1/2, -z+1/2'
'x+1/2, -y+1/2, -z'

loop_
_atom_site_label
_atom_site_type_symbol
_atom_site_fract_x
_atom_site_fract_y
_atom_site_fract_z
_atom_site_U_iso_or_equiv
_atom_site_adp_type
_atom_site_occupancy
_atom_site_symmetry_multiplicity
_atom_site_calc_flag
_atom_site_refinement_flags
O1 O 0.5563(2) 1.13781(13) 0.97740(11) 0.0666(5) Uani 1 1 d .
C2 C 0.6772(3) 1.07527(16) 0.95238(12) 0.0493(5) Uani 1 1 d .
O3 O 0.8404(2) 1.09821(13) 0.93201(12) 0.0712(5) Uani 1 1 d .
C4 C 0.6104(3) 0.96258(17) 0.94779(14) 0.0555(5) Uani 1 1 d .
H4A H 0.5503 0.9439 0.9925 0.067 Uiso 1 1 calc R
H4B H 0.5113 0.9577 0.9115 0.067 Uiso 1 1 calc R
C5 C 0.7651(4) 0.88447(16) 0.93177(12) 0.0561(5) Uani 1 1 d D
C7A C 0.8430(10) 0.7320(4) 0.8619(3) 0.0849(14) Uiso 0.64 1 d P
C7B C 0.9267(14) 0.7482(6) 0.8591(4) 0.0600(16) Uiso 0.36 1 d P
C8A C 1.0811(10) 0.7456(5) 0.8989(3) 0.0777(15) Uiso 0.56 1 d P
C8B C 1.0037(14) 0.7239(6) 0.8920(4) 0.0750(18) Uiso 0.44 1 d P
C9 C 1.0863(5) 0.8077(3) 0.94976(19) 0.0890(10) Uani 1 1 d D
C10 C 0.9418(4) 0.87859(17) 0.96649(13) 0.0600(6) Uani 1 1 d D
N11 N 0.9868(3) 0.94797(18) 1.02599(13) 0.0661(5) Uani 1 1 d .
O12 O 0.8559(3) 0.96936(18) 1.06703(11) 0.0816(6) Uani 1 1 d .
O13 O 1.1518(3) 0.9816(2) 1.03180(16) 0.1031(8) Uani 1 1 d .
C14 C 0.0811(6) 0.3079(3) 0.84444(18) 0.0899(10) Uani 1 1 d .
H14A H 0.0471 0.3623 0.8770 0.135 Uiso 1 1 calc R
H14B H -0.0294 0.2638 0.8369 0.135 Uiso 1 1 calc R
H14C H 0.1207 0.3380 0.8002 0.135 Uiso 1 1 calc R
C15 C 0.2461(3) 0.24451(17) 0.87476(12) 0.0555(5) Uani 1 1 d .
H15 H 0.3561 0.2915 0.8826 0.067 Uiso 1 1 calc R
N16 N 0.1885(2) 0.20091(13) 0.94441(9) 0.0482(4) Uani 1 1 d .
H16A H 0.2870 0.1648 0.9625 0.072 Uiso 1 1 calc R
H16B H 0.0864 0.1592 0.9388 0.072 Uiso 1 1 calc R
H16C H 0.1574 0.2526 0.9737 0.072 Uiso 1 1 calc R
C17 C 0.3133(4) 0.15829(19) 0.82602(11) 0.0578(5) Uani 1 1 d .
C18 C 0.1981(5) 0.0727(2) 0.81250(14) 0.0741(7) Uani 1 1 d .
H18 H 0.0776 0.0667 0.8344 0.089 Uiso 1 1 calc R
C19 C 0.2606(7) -0.0049(3) 0.76630(19) 0.0997(11) Uani 1 1 d .
H19 H 0.1820 -0.0624 0.7577 0.120 Uiso 1 1 calc R
C20 C 0.4360(8) 0.0030(4) 0.7337(2) 0.1135(14) Uani 1 1 d .
H20 H 0.4761 -0.0487 0.7026 0.136 Uiso 1 1 calc R
C21 C 0.5525(7) 0.0855(4) 0.7463(2) 0.1114(14) Uani 1 1 d .
H21 H 0.6726 0.0903 0.7240 0.134 Uiso 1 1 calc R
C22 C 0.4923(5) 0.1643(3) 0.79319(18) 0.0823(8) Uani 1 1 d .
H22 H 0.5733 0.2207 0.8021 0.099 Uiso 1 1 calc R
C6 C 0.7359(6) 0.8134(2) 0.87751(15) 0.0851(9) Uani 1 1 d D
H6 H 0.595(7) 0.814(3) 0.856(3) 0.129(15) Uiso 1 1 d .
H9 H 1.215(6) 0.807(3) 0.986(2) 0.100(10) Uiso 1 1 d .

loop_
_atom_site_aniso_label
_atom_site_aniso_U_11
_atom_site_aniso_U_22
_atom_site_aniso_U_33
_atom_site_aniso_U_23
_atom_site_aniso_U_13
_atom_site_aniso_U_12
O1 0.0459(8) 0.0653(9) 0.0886(12) -0.0276(9) -0.0131(8) 0.0094(8)
C2 0.0347(9) 0.0533(10) 0.0600(12) -0.0054(9) -0.0106(9) -0.0032(8)
O3 0.0448(9) 0.0641(9) 0.1047(13) 0.0073(9) 0.0021(9) -0.0088(7)
C4 0.0413(10) 0.0544(11) 0.0709(14) -0.0067(10) -0.0058(9) -0.0046(9)
C5 0.0646(13) 0.0480(10) 0.0556(12) 0.0028(9) -0.0026(10) 0.0008(10)
C9 0.090(2) 0.0876(19) 0.089(2) 0.0272(17) 0.0121(17) 0.0393(18)
C10 0.0626(13) 0.0579(12) 0.0593(13) 0.0156(10) 0.0052(11) 0.0097(11)
N11 0.0536(11) 0.0762(12) 0.0683(13) 0.0146(11) -0.0112(10) -0.0076(10)
O12 0.0810(13) 0.1039(14) 0.0600(10) -0.0091(10) -0.0029(10) -0.0149(12)
O13 0.0593(11) 0.1204(18) 0.129(2) 0.0124(16) -0.0250(13) -0.0205(12)
C14 0.107(2) 0.0808(18) 0.0818(19) 0.0048(15) -0.0123(17) 0.0307(19)
C15 0.0500(11) 0.0554(11) 0.0610(13) 0.0024(9) 0.0002(10) -0.0065(10)
N16 0.0388(8) 0.0502(8) 0.0557(9) -0.0076(7) 0.0003(7) -0.0010(7)
C17 0.0591(13) 0.0687(13) 0.0457(10) 0.0022(9) 0.0019(10) 0.0023(11)
C18 0.0803(18) 0.0786(16) 0.0635(15) -0.0135(12) 0.0046(13) -0.0097(15)
C19 0.134(3) 0.0885(19) 0.0766(19) -0.0260(15) 0.002(2) -0.005(2)
C20 0.156(4) 0.113(3) 0.072(2) -0.0205(19) 0.031(2) 0.024(3)
C21 0.108(3) 0.143(4) 0.083(2) 0.001(2) 0.046(2) 0.025(3)
C22 0.0716(17) 0.101(2) 0.0740(17) 0.0033(16) 0.0181(14) 0.0026(17)
C6 0.129(3) 0.0583(13) 0.0675(16) -0.0082(11) -0.0140(18) 0.0167(16)

loop_
_atom_type_symbol
_atom_type_description
_atom_type_scat_dispersion_real
_atom_type_scat_dispersion_imag
_atom_type_scat_source
C C 0.0033 0.0016 'International Tables Vol C Tables 4.2.6.8 and 6.1.1.4'
H H 0.0000 0.0000 'International Tables Vol C Tables 4.2.6.8 and 6.1.1.4'
N N 0.0061 0.0033 'International Tables Vol C Tables 4.2.6.8 and 6.1.1.4'
O O 0.0106 0.0060 'International Tables Vol C Tables 4.2.6.8 and 6.1.1.4'

loop_
_geom_angle_atom_site_label_1
_geom_angle_atom_site_label_2
_geom_angle_atom_site_label_3
_geom_angle
O3 C2 O1 125.1(2)
O3 C2 C4 119.3(2)
O1 C2 C4 115.61(19)
C5 C4 C2 115.82(18)
C5 C4 H4A 108.3
C2 C4 H4A 108.3
C5 C4 H4B 108.3
C2 C4 H4B 108.3
H4A C4 H4B 107.4
C10 C5 C6 116.2(3)
C10 C5 C4 124.5(2)
C6 C5 C4 119.2(3)
C7B C7A C8B 40.3(10)
C7B C7A C6 106.1(11)
C8B C7A C6 117.5(6)
C7B C7A C8A 31.0(10)
C8B C7A C8A 11.2(5)
C6 C7A C8A 110.4(5)
C7A C7B C8B 112.6(15)
C7A C7B C8A 134.8(14)
C8B C7B C8A 23.9(7)
C7A C7B C6 52.2(9)
C8B C7B C6 122.0(9)
C8A C7B C6 124.0(6)
C8B C8A C9 118.5(12)
C8B C8A C7B 35.2(10)
C9 C8A C7B 116.8(6)
C8B C8A C7A 23.1(10)
C9 C8A C7A 112.9(5)
C7B C8A C7A 14.1(5)
C8A C8B C7B 120.9(16)
C8A C8B C7A 145.7(14)
C7B C8B C7A 27.1(7)
C8A C8B C9 42.2(9)
C7B C8B C9 116.8(9)
C7A C8B C9 123.9(6)
C8A C9 C10 125.1(4)
C8A C9 C8B 19.3(4)
C10 C9 C8B 109.6(4)
C8A C9 H9 119(2)
C10 C9 H9 116(2)
C8B C9 H9 133(2)
C9 C10 C5 124.0(3)
C9 C10 N11 115.0(3)
C5 C10 N11 121.0(2)
O13 N11 O12 123.4(3)
O13 N11 C10 118.7(3)
O12 N11 C10 117.8(2)
C15 C14 H14A 109.5
C15 C14 H14B 109.5
H14A C14 H14B 109.5
C15 C14 H14C 109.5
H14A C14 H14C 109.5
H14B C14 H14C 109.5
N16 C15 C14 109.8(2)
N16 C15 C17 110.16(17)
C14 C15 C17 113.2(2)
N16 C15 H15 107.8
C14 C15 H15 107.8
C17 C15 H15 107.8
C15 N16 H16A 109.5
C15 N16 H16B 109.5
H16A N16 H16B 109.5
C15 N16 H16C 109.5
H16A N16 H16C 109.5
H16B N16 H16C 109.5
C18 C17 C22 118.3(3)
C18 C17 C15 121.4(2)
C22 C17 C15 120.3(3)
C17 C18 C19 120.6(3)
C17 C18 H18 119.7
C19 C18 H18 119.7
C20 C19 C18 120.3(4)
C20 C19 H19 119.8
C18 C19 H19 119.8
C21 C20 C19 120.4(3)
C21 C20 H20 119.8
C19 C20 H20 119.8
C20 C21 C22 120.0(3)
C20 C21 H21 120.0
C22 C21 H21 120.0
C17 C22 C21 120.3(4)
C17 C22 H22 119.8
C21 C22 H22 119.8
C7A C6 C5 127.5(4)
C7A C6 C7B 21.7(3)
C5 C6 C7B 112.8(4)
C7A C6 H6 116(3)
C5 C6 H6 115(3)
C7B C6 H6 133(3)

loop_
_geom_bond_atom_site_label_1
_geom_bond_atom_site_label_2
_geom_bond_distance
O1 C2 1.250(3)
C2 O3 1.224(3)
C2 C4 1.522(3)
C4 C5 1.495(3)
C4 H4A 0.9700
C4 H4B 0.9700
C5 C10 1.385(4)
C5 C6 1.388(4)
C7A C7B 0.615(9)
C7A C8B 1.249(11)
C7A C6 1.314(7)
C7A C8A 1.791(10)
C7B C8B 0.875(9)
C7B C8A 1.303(11)
C7B C6 1.597(9)
C8A C8B 0.615(8)
C8A C9 1.249(7)
C8B C9 1.634(9)
C9 C10 1.386(4)
C9 H9 1.12(4)
C10 N11 1.468(4)
N11 O13 1.220(3)
N11 O12 1.221(3)
C14 C15 1.511(4)
C14 H14A 0.9600
C14 H14B 0.9600
C14 H14C 0.9600
C15 N16 1.484(3)
C15 C17 1.513(3)
C15 H15 0.9800
N16 H16A 0.8900
N16 H16B 0.8900
N16 H16C 0.8900
C17 C18 1.381(4)
C17 C22 1.382(4)
C18 C19 1.394(4)
C18 H18 0.9300
C19 C20 1.359(7)
C19 H19 0.9300
C20 C21 1.351(6)
C20 H20 0.9300
C21 C22 1.407(5)
C21 H21 0.9300
C22 H22 0.9300
C6 H6 1.05(5)

loop_
_geom_hbond_atom_site_label_D
_geom_hbond_atom_site_label_H
_geom_hbond_atom_site_label_A
_geom_hbond_distance_DH
_geom_hbond_distance_HA
_geom_hbond_distance_DA
_geom_hbond_angle_DHA
_geom_hbond_site_symmetry_A
N16 H16C O1 0.89 1.82 2.703(2) 169.4 4_467
N16 H16B O3 0.89 1.87 2.746(2) 167.2 1_445
N16 H16A O1 0.89 1.91 2.731(2) 153.2 1_545
